data_7719761
loop_
_publ_author_name
'Zhang, Juan'
'Jin, Bo'
'Peng, Rufang'

_publ_section_title
;
 Encapsulation of transition metals in lead-based MOF pores to facilitate
 efficient thermal decomposition of ammonium perchlorate.
;
_journal_issue 44
_journal_name_full 'Dalton transactions (Cambridge, England : 2003)'
_journal_page_first 16582
_journal_page_last 16592
_journal_paper_doi 10.1039/d5dt02030a
_journal_volume 54
_journal_year 2025
_chemical_formula_moiety 'C9 H3 O6 Pb, Co0.5 H6 O3'
_chemical_formula_sum 'C9 H9 Co0.5 O9 Pb'
_chemical_formula_weight 497.82
_space_group_crystal_system triclinic
_space_group_IT_number 2
_space_group_name_Hall '-P 1'
_space_group_name_H-M_alt 'P -1'
_atom_sites_solution_hydrogens mixed
_atom_sites_solution_primary dual
_audit_creation_date 2023-07-25
_audit_creation_method
;
Olex2 1.5
(compiled 2021.08.20 svn.r13c46975 for OlexSys, GUI svn.r6396)
;
_audit_update_record
;
2023-08-31 deposited with the CCDC.	2025-10-10 downloaded from the CCDC.
;
_cell_angle_alpha 63.765(2)
_cell_angle_beta 74.177(2)
_cell_angle_gamma 72.016(3)
_cell_formula_units_Z 2
_cell_length_a 7.0247(6)
_cell_length_b 9.6939(9)
_cell_length_c 9.8237(9)
_cell_measurement_reflns_used 7386
_cell_measurement_temperature 193.00
_cell_measurement_theta_max 37.618
_cell_measurement_theta_min 2.400
_cell_volume 563.42(9)
_computing_cell_refinement 'SAINT V8.40B (?, 2016)'
_computing_data_reduction 'SAINT V8.40B (?, 2016)'
_computing_molecular_graphics 'Olex2 1.5 (Dolomanov et al., 2009)'
_computing_publication_material 'Olex2 1.5 (Dolomanov et al., 2009)'
_computing_structure_refinement 'SHELXL 2018/3 (Sheldrick, 2015)'
_computing_structure_solution 'SHELXT 2018/2 (Sheldrick, 2018)'
_diffrn_ambient_temperature 193.00
_diffrn_measured_fraction_theta_full 0.982
_diffrn_measured_fraction_theta_max 0.982
_diffrn_measurement_device_type 'Bruker D8 Venture'
_diffrn_radiation_type MoK\a
_diffrn_radiation_wavelength 0.71073
_diffrn_reflns_av_R_equivalents 0.0352
_diffrn_reflns_av_unetI/netI 0.0467
_diffrn_reflns_Laue_measured_fraction_full 0.982
_diffrn_reflns_Laue_measured_fraction_max 0.982
_diffrn_reflns_limit_h_max 6
_diffrn_reflns_limit_h_min -8
_diffrn_reflns_limit_k_max 10
_diffrn_reflns_limit_k_min -11
_diffrn_reflns_limit_l_max 11
_diffrn_reflns_limit_l_min -11
_diffrn_reflns_number 3883
_diffrn_reflns_point_group_measured_fraction_full 0.982
_diffrn_reflns_point_group_measured_fraction_max 0.982
_diffrn_reflns_theta_full 24.994
_diffrn_reflns_theta_max 24.994
_diffrn_reflns_theta_min 2.400
_diffrn_source_current 35.0
_diffrn_source_power 1.47
_diffrn_source_voltage 42.0
_exptl_absorpt_coefficient_mu 15.728
_exptl_absorpt_correction_T_max 0.0316
_exptl_absorpt_correction_T_min 0.0032
_exptl_absorpt_correction_type multi-scan
_exptl_absorpt_process_details
;
SADABS-2016/2 (Bruker,2016/2) was used for absorption correction.
wR2(int) was 0.1285 before and 0.0547 after correction.
The Ratio of minimum to maximum transmission is 0.1013.
The \l/2 correction factor is Not present.
;
_exptl_crystal_colour colourless
_exptl_crystal_colour_primary colourless
_exptl_crystal_density_diffrn 2.934
_exptl_crystal_description block
_exptl_crystal_F_000 461
_exptl_crystal_size_max 0.2
_exptl_crystal_size_mid 0.15
_exptl_crystal_size_min 0.14
_refine_diff_density_max 2.421
_refine_diff_density_min -2.241
_refine_diff_density_rms 0.250
_refine_ls_extinction_method none
_refine_ls_goodness_of_fit_ref 1.063
_refine_ls_hydrogen_treatment constr
_refine_ls_matrix_type full
_refine_ls_number_parameters 183
_refine_ls_number_reflns 1942
_refine_ls_number_restraints 1
_refine_ls_restrained_S_all 1.063
_refine_ls_R_factor_all 0.0363
_refine_ls_R_factor_gt 0.0360
_refine_ls_shift/su_max 0.002
_refine_ls_shift/su_mean 0.000
_refine_ls_structure_factor_coef Fsqd
_refine_ls_weighting_details 'w=1/[\s^2^(Fo^2^)+(0.0717P)^2^+0.6923P] where P=(Fo^2^+2Fc^2^)/3'
_refine_ls_weighting_scheme calc
_refine_ls_wR_factor_gt 0.0963
_refine_ls_wR_factor_ref 0.0967
_reflns_Friedel_coverage 0.000
_reflns_number_gt 1909
_reflns_number_total 1942
_reflns_threshold_expression 'I > 2\s(I)'
_cod_data_source_file d5dt02030a2.cif
_cod_data_source_block 230721zh_zhcz214306_2_zcs_0m
_cod_depositor_comments 'Adding full bibliography for 7719761--7719765.cif.'
_cod_original_formula_sum 'C9 H9 Co0.50 O9 Pb'
_cod_database_code 7719761
_shelx_shelxl_version_number 2018/3
_shelx_space_group_comment
;
The symmetry employed for this shelxl refinement is uniquely defined
by the following loop, which should always be used as a source of
symmetry information in preference to the above space-group names.
They are only intended as comments.
;
_shelx_estimated_absorpt_t_max 0.217
_shelx_estimated_absorpt_t_min 0.145
_olex2_refinement_description
;
1. Fixed Uiso
 At 1.2 times of:
  All C(H) groups
 At 1.5 times of:
  All O(H,H) groups
2. Restrained distances
 Co1-H4A \\sim Co1-H4B
 with sigma of 0.02
3.a Free rotating group:
 O4(H4A,H4B)
3.b Rotating group:
 O8(H8A,H8B), O9(H9A,H9B)
3.c Aromatic/amide H refined with riding coordinates:
 C1(H1), C5(H5), C6(H6)
;
_olex2_submission_special_instructions 'No special instructions were received'

loop_
_space_group_symop_operation_xyz
'x, y, z'
'-x, -y, -z'

loop_
_atom_site_label
_atom_site_type_symbol
_atom_site_fract_x
_atom_site_fract_y
_atom_site_fract_z
_atom_site_U_iso_or_equiv
_atom_site_adp_type
_atom_site_occupancy
_atom_site_site_symmetry_order
_atom_site_calc_flag
_atom_site_refinement_flags_posn
_atom_site_refinement_flags_adp
_atom_site_refinement_flags_occupancy
_atom_site_disorder_assembly
_atom_site_disorder_group
Pb1 Pb 1.02805(3) 0.64068(3) 0.09671(2) 0.02482(16) Uani 1 1 d . . . . .
O1 O 0.7853(7) 0.5800(6) 0.0191(6) 0.0275(11) Uani 1 1 d . . . . .
O2 O 0.1840(8) 0.4104(6) 0.6361(6) 0.0311(12) Uani 1 1 d . . . . .
O3 O 0.2226(8) 1.0940(7) -0.0643(6) 0.0326(12) Uani 1 1 d . . . . .
O5 O 0.0203(8) 1.1143(7) 0.1439(7) 0.0334(12) Uani 1 1 d . . . . .
O6 O 0.0478(9) 0.6461(7) 0.6442(6) 0.0345(12) Uani 1 1 d . . . . .
O7 O 0.6244(9) 0.3865(7) 0.1320(6) 0.0315(12) Uani 1 1 d . . . . .
C1 C 0.3852(11) 0.5447(9) 0.3346(8) 0.0271(15) Uani 1 1 d . . . . .
H1 H 0.428774 0.434683 0.389523 0.033 Uiso 1 1 calc R U . . .
C2 C 0.6374(12) 0.5195(10) 0.1083(9) 0.0257(16) Uani 1 1 d . . . . .
C3 C 0.1461(11) 0.5592(9) 0.5739(8) 0.0280(16) Uani 1 1 d . . . . .
C4 C 0.2426(11) 0.8654(10) 0.1693(9) 0.0267(15) Uani 1 1 d . . . . .
C5 C 0.4055(12) 0.7771(10) 0.1008(9) 0.0275(17) Uani 1 1 d . . . . .
H5 H 0.469712 0.827086 -0.001249 0.033 Uiso 1 1 calc R U . . .
C6 C 0.1595(10) 0.7945(8) 0.3222(8) 0.0231(14) Uani 1 1 d . . . . .
H6 H 0.052083 0.854455 0.369742 0.028 Uiso 1 1 calc R U . . .
C7 C 0.4720(11) 0.6177(9) 0.1817(9) 0.0251(15) Uani 1 1 d . . . . .
C8 C 0.1570(11) 1.0344(9) 0.0777(8) 0.0251(14) Uani 1 1 d . . . . .
C9 C 0.2333(11) 0.6356(9) 0.4062(9) 0.0250(15) Uani 1 1 d . . . . .
Co1 Co 0.500000 0.000000 0.500000 0.0263(3) Uani 1 2 d DS . P . .
O4 O 0.3924(10) 0.1250(7) 0.6408(7) 0.0377(14) Uani 1 1 d G . . . .
H4A H 0.283736 0.200077 0.626652 0.057 Uiso 1 1 d DG U . . .
H4B H 0.381936 0.075450 0.740193 0.057 Uiso 1 1 d DG U . . .
O8 O 0.7706(9) 0.0843(7) 0.4169(6) 0.0317(12) Uani 1 1 d . . . . .
H8A H 0.825004 0.076998 0.328837 0.048 Uiso 1 1 d R U . . .
H8B H 0.741123 0.184940 0.395914 0.048 Uiso 1 1 d R U . . .
O9 O 0.6295(9) -0.1871(7) 0.6821(7) 0.0363(13) Uani 1 1 d . . . . .
H9A H 0.556669 -0.258562 0.725129 0.054 Uiso 1 1 d R U . . .
H9B H 0.746680 -0.234705 0.646697 0.054 Uiso 1 1 d R U . . .

loop_
_atom_site_aniso_label
_atom_site_aniso_U_11
_atom_site_aniso_U_22
_atom_site_aniso_U_33
_atom_site_aniso_U_23
_atom_site_aniso_U_13
_atom_site_aniso_U_12
Pb1 0.0255(2) 0.0240(2) 0.0260(2) -0.00938(15) -0.00243(13) -0.00896(14)
O1 0.024(2) 0.031(3) 0.029(2) -0.014(2) 0.003(2) -0.012(2)
O2 0.033(3) 0.025(3) 0.028(3) -0.008(2) 0.002(2) -0.008(2)
O3 0.038(3) 0.029(3) 0.024(3) -0.006(2) 0.000(2) -0.010(2)
O5 0.037(3) 0.027(3) 0.032(3) -0.011(2) 0.003(2) -0.008(2)
O6 0.043(3) 0.031(3) 0.029(3) -0.012(2) 0.001(2) -0.012(3)
O7 0.037(3) 0.028(3) 0.029(3) -0.012(2) 0.001(2) -0.009(2)
C1 0.025(3) 0.028(4) 0.031(4) -0.012(3) -0.008(3) -0.008(3)
C2 0.024(4) 0.028(4) 0.024(3) -0.009(3) -0.007(3) -0.004(3)
C3 0.026(3) 0.031(4) 0.030(4) -0.013(3) -0.007(3) -0.006(3)
C4 0.024(3) 0.028(4) 0.030(4) -0.012(3) -0.003(3) -0.008(3)
C5 0.031(4) 0.030(4) 0.023(3) -0.009(3) -0.003(3) -0.011(3)
C6 0.024(3) 0.020(4) 0.025(3) -0.008(3) 0.002(3) -0.012(3)
C7 0.027(4) 0.025(4) 0.028(3) -0.012(3) -0.003(3) -0.010(3)
C8 0.030(3) 0.021(4) 0.028(3) -0.009(3) -0.003(3) -0.012(3)
C9 0.027(4) 0.025(4) 0.026(4) -0.006(3) -0.001(3) -0.019(3)
Co1 0.0283(7) 0.0248(7) 0.0256(7) -0.0097(6) -0.0017(5) -0.0081(6)
O4 0.048(4) 0.028(3) 0.032(3) -0.013(2) -0.002(3) -0.003(3)
O8 0.034(3) 0.033(3) 0.029(3) -0.013(2) 0.001(2) -0.012(2)
O9 0.030(3) 0.034(3) 0.038(3) -0.008(3) -0.001(2) -0.010(2)

loop_
_atom_type_symbol
_atom_type_description
_atom_type_scat_dispersion_real
_atom_type_scat_dispersion_imag
_atom_type_scat_source
C C 0.0033 0.0016 'International Tables Vol C Tables 4.2.6.8 and 6.1.1.4'
H H 0.0000 0.0000 'International Tables Vol C Tables 4.2.6.8 and 6.1.1.4'
Co Co 0.3494 0.9721 'International Tables Vol C Tables 4.2.6.8 and 6.1.1.4'
O O 0.0106 0.0060 'International Tables Vol C Tables 4.2.6.8 and 6.1.1.4'
Pb Pb -3.3944 10.1111 'International Tables Vol C Tables 4.2.6.8 and 6.1.1.4'

loop_
_geom_angle_atom_site_label_1
_geom_angle_atom_site_label_2
_geom_angle_atom_site_label_3
_geom_angle
_geom_angle_site_symmetry_1
_geom_angle_site_symmetry_3
_geom_angle_publ_flag
O1 Pb1 O1 71.07(18) . 2_765 ?
O1 Pb1 O2 90.61(17) . 2_666 ?
O1 Pb1 O3 85.96(18) . 2_675 ?
O1 Pb1 O5 82.45(19) . 2_675 ?
O2 Pb1 O1 124.99(17) 2_666 2_765 ?
O2 Pb1 O3 76.58(17) 2_666 2_675 ?
O3 Pb1 O1 147.36(16) 2_675 2_765 ?
O5 Pb1 O1 101.54(16) 2_675 2_765 ?
O5 Pb1 O2 127.67(17) 2_675 2_666 ?
O5 Pb1 O3 51.28(17) 2_675 2_675 ?
Pb1 O1 Pb1 108.93(18) . 2_765 ?
C2 O1 Pb1 99.3(5) . 2_765 ?
C2 O1 Pb1 125.1(5) . . ?
C3 O2 Pb1 102.1(4) . 2_666 ?
C8 O3 Pb1 92.4(4) . 2_675 ?
C8 O5 Pb1 95.0(5) . 2_675 ?
C7 C1 H1 120.3 . . ?
C7 C1 C9 119.4(7) . . ?
C9 C1 H1 120.3 . . ?
O1 C2 C7 117.7(7) . . ?
O7 C2 O1 122.3(7) . . ?
O7 C2 C7 120.0(7) . . ?
O2 C3 C9 117.8(7) . . ?
O6 C3 O2 123.8(7) . . ?
O6 C3 C9 118.3(7) . . ?
C5 C4 C8 120.3(7) . . ?
C6 C4 C5 119.7(7) . . ?
C6 C4 C8 120.0(7) . . ?
C4 C5 H5 120.0 . . ?
C7 C5 C4 120.1(7) . . ?
C7 C5 H5 120.0 . . ?
C4 C6 H6 119.9 . . ?
C4 C6 C9 120.2(7) . . ?
C9 C6 H6 119.9 . . ?
C1 C7 C2 118.7(7) . . ?
C5 C7 C1 120.3(7) . . ?
C5 C7 C2 121.0(7) . . ?
O3 C8 C4 119.4(7) . . ?
O5 C8 O3 121.3(7) . . ?
O5 C8 C4 119.2(7) . . ?
C1 C9 C3 119.7(7) . . ?
C6 C9 C1 120.1(7) . . ?
C6 C9 C3 120.2(7) . . ?
O4 Co1 O4 180.0 2_656 . ?
O4 Co1 O8 91.4(2) . . ?
O4 Co1 O8 88.6(2) 2_656 . ?
O4 Co1 O8 91.4(2) 2_656 2_656 ?
O4 Co1 O8 88.6(2) . 2_656 ?
O4 Co1 O9 87.7(2) 2_656 2_656 ?
O4 Co1 O9 92.3(2) 2_656 . ?
O4 Co1 O9 87.7(2) . . ?
O4 Co1 O9 92.3(2) . 2_656 ?
O8 Co1 O8 180.0 2_656 . ?
O9 Co1 O8 89.7(2) 2_656 . ?
O9 Co1 O8 90.3(2) 2_656 2_656 ?
O9 Co1 O8 89.7(2) . 2_656 ?
O9 Co1 O8 90.3(2) . . ?
O9 Co1 O9 180.0(4) 2_656 . ?
Co1 O4 H4A 120.7 . . ?
Co1 O4 H4B 120.2 . . ?
H4A O4 H4B 104.5 . . ?
Co1 O8 H8A 109.3 . . ?
Co1 O8 H8B 109.2 . . ?
H8A O8 H8B 104.5 . . ?
Co1 O9 H9A 109.6 . . ?
Co1 O9 H9B 109.4 . . ?
H9A O9 H9B 104.3 . . ?

loop_
_geom_bond_atom_site_label_1
_geom_bond_atom_site_label_2
_geom_bond_distance
_geom_bond_site_symmetry_2
_geom_bond_publ_flag
Pb1 O1 2.358(5) . ?
Pb1 O1 2.683(5) 2_765 ?
Pb1 O2 2.555(5) 2_666 ?
Pb1 O3 2.570(6) 2_675 ?
Pb1 O5 2.514(6) 2_675 ?
O1 C2 1.271(10) . ?
O2 C3 1.264(10) . ?
O3 C8 1.262(9) . ?
O5 C8 1.262(9) . ?
O6 C3 1.248(9) . ?
O7 C2 1.233(11) . ?
C1 H1 0.9500 . ?
C1 C7 1.399(11) . ?
C1 C9 1.402(11) . ?
C2 C7 1.497(10) . ?
C3 C9 1.513(10) . ?
C4 C5 1.407(11) . ?
C4 C6 1.388(10) . ?
C4 C8 1.496(11) . ?
C5 H5 0.9500 . ?
C5 C7 1.382(12) . ?
C6 H6 0.9500 . ?
C6 C9 1.392(11) . ?
Co1 O4 2.074(6) . ?
Co1 O4 2.074(6) 2_656 ?
Co1 O8 2.114(6) . ?
Co1 O8 2.114(6) 2_656 ?
Co1 O9 2.078(6) . ?
Co1 O9 2.078(6) 2_656 ?
O4 H4A 0.8701 . ?
O4 H4B 0.8700 . ?
O8 H8A 0.8701 . ?
O8 H8B 0.8703 . ?
O9 H9A 0.8730 . ?
O9 H9B 0.8731 . ?

loop_
_geom_torsion_atom_site_label_1
_geom_torsion_atom_site_label_2
_geom_torsion_atom_site_label_3
_geom_torsion_atom_site_label_4
_geom_torsion
_geom_torsion_site_symmetry_1
_geom_torsion_site_symmetry_2
_geom_torsion_site_symmetry_3
_geom_torsion_site_symmetry_4
_geom_torsion_publ_flag
Pb1 O1 C2 O7 -114.2(7) . . . . ?
Pb1 O1 C2 O7 7.0(8) 2_765 . . . ?
Pb1 O1 C2 C7 -171.0(5) 2_765 . . . ?
Pb1 O1 C2 C7 67.8(8) . . . . ?
Pb1 O2 C3 O6 7.8(8) 2_666 . . . ?
Pb1 O2 C3 C9 -175.1(5) 2_666 . . . ?
Pb1 O3 C8 O5 -2.5(7) 2_675 . . . ?
Pb1 O3 C8 C4 177.3(6) 2_675 . . . ?
Pb1 O5 C8 O3 2.6(8) 2_675 . . . ?
Pb1 O5 C8 C4 -177.3(6) 2_675 . . . ?
O1 C2 C7 C1 -140.8(7) . . . . ?
O1 C2 C7 C5 39.3(10) . . . . ?
O2 C3 C9 C1 -13.6(10) . . . . ?
O2 C3 C9 C6 164.8(7) . . . . ?
O6 C3 C9 C1 163.7(7) . . . . ?
O6 C3 C9 C6 -17.9(10) . . . . ?
O7 C2 C7 C1 41.2(10) . . . . ?
O7 C2 C7 C5 -138.8(8) . . . . ?
C4 C5 C7 C1 -3.3(12) . . . . ?
C4 C5 C7 C2 176.6(8) . . . . ?
C4 C6 C9 C1 -3.1(11) . . . . ?
C4 C6 C9 C3 178.6(7) . . . . ?
C5 C4 C6 C9 -1.7(11) . . . . ?
C5 C4 C8 O3 4.9(11) . . . . ?
C5 C4 C8 O5 -175.3(7) . . . . ?
C6 C4 C5 C7 4.9(12) . . . . ?
C6 C4 C8 O3 -174.2(7) . . . . ?
C6 C4 C8 O5 5.6(11) . . . . ?
C7 C1 C9 C3 -176.9(7) . . . . ?
C7 C1 C9 C6 4.7(11) . . . . ?
C8 C4 C5 C7 -174.2(7) . . . . ?
C8 C4 C6 C9 177.4(7) . . . . ?
C9 C1 C7 C2 178.6(7) . . . . ?
C9 C1 C7 C5 -1.5(11) . . . . ?
